data_1505376
loop_
_publ_author_name
'Khan, Faiz Ahmed'
'Rao, G. Hari Mangeswara'
'Satapathy, Rashmirekha'
'Parasuraman, Karuppasamy'

_publ_section_title
;
 Serendipitously discovered diazomethane-mediated novel molecular
 rearrangements of norbornyl alpha-ketohemiketals.
;
_journal_issue 8
_journal_name_full 'Organic letters'
_journal_page_first 1581
_journal_page_last 1584
_journal_paper_doi 10.1021/ol070442g
_journal_volume 9
_journal_year 2007
_chemical_formula_moiety 'C15 H22 Cl2 O5'
_chemical_formula_sum 'C15 H22 Cl2 O5'
_chemical_formula_weight 353.23
_space_group_IT_number 2
_symmetry_cell_setting triclinic
_symmetry_space_group_name_Hall '-P 1'
_symmetry_space_group_name_H-M 'P -1'
_atom_sites_solution_hydrogens geom
_atom_sites_solution_primary direct
_atom_sites_solution_secondary difmap
_audit_creation_method SHELXL-97
_cell_angle_alpha 76.221(2)
_cell_angle_beta 89.339(2)
_cell_angle_gamma 84.059(2)
_cell_formula_units_Z 2
_cell_length_a 6.6275(6)
_cell_length_b 8.0268(8)
_cell_length_c 15.9888(16)
_cell_measurement_temperature 100
_cell_volume 821.58(14)
_computing_cell_refinement 'SAINT 6.45 ( Bruker, 2003)'
_computing_data_collection 'SMART 5.628 (Bruker, 2003)'
_computing_data_reduction 'SAINT 6.45 ( Bruker, 2003)'
_computing_molecular_graphics 'Diamond 2.1'
_computing_structure_refinement 'SHELXL-97 (Sheldrick, 1997)'
_computing_structure_solution SIR-92
_diffrn_ambient_temperature 293(2)
_diffrn_measured_fraction_theta_full 0.952
_diffrn_measured_fraction_theta_max 0.952
_diffrn_measurement_device_type /w-scans
_diffrn_radiation_monochromator graphite
_diffrn_radiation_source 'fine-focus sealed tube'
_diffrn_radiation_type MoK\a
_diffrn_radiation_wavelength 0.71073
_diffrn_reflns_av_R_equivalents 0.0172
_diffrn_reflns_av_sigmaI/netI 0.0388
_diffrn_reflns_limit_h_max 8
_diffrn_reflns_limit_h_min -7
_diffrn_reflns_limit_k_max 10
_diffrn_reflns_limit_k_min -10
_diffrn_reflns_limit_l_max 21
_diffrn_reflns_limit_l_min -19
_diffrn_reflns_number 5525
_diffrn_reflns_theta_full 28.33
_diffrn_reflns_theta_max 28.33
_diffrn_reflns_theta_min 2.62
_diffrn_standards_decay_% 0.5
_diffrn_standards_interval_time 60
_diffrn_standards_number 3
_exptl_absorpt_coefficient_mu 0.415
_exptl_absorpt_correction_T_max 0.9480
_exptl_absorpt_correction_T_min 0.9290
_exptl_absorpt_correction_type none
_exptl_crystal_density_diffrn 1.428
_exptl_crystal_density_method 'not measured'
_exptl_crystal_F_000 372
_exptl_crystal_size_max 0.18
_exptl_crystal_size_mid 0.15
_exptl_crystal_size_min 0.13
_refine_diff_density_max 0.619
_refine_diff_density_min -0.838
_refine_diff_density_rms 0.149
_refine_ls_extinction_method none
_refine_ls_goodness_of_fit_ref 1.027
_refine_ls_hydrogen_treatment mixed
_refine_ls_matrix_type full
_refine_ls_number_parameters 199
_refine_ls_number_reflns 3901
_refine_ls_number_restraints 0
_refine_ls_restrained_S_all 1.027
_refine_ls_R_factor_all 0.0707
_refine_ls_R_factor_gt 0.0503
_refine_ls_shift/su_max 0.000
_refine_ls_shift/su_mean 0.000
_refine_ls_structure_factor_coef Fsqd
_refine_ls_weighting_details 'calc w=1/[\s^2^(Fo^2^)+(0.0143P)^2^+4.7896P] where P=(Fo^2^+2Fc^2^)/3'
_refine_ls_weighting_scheme calc
_refine_ls_wR_factor_gt 0.1021
_refine_ls_wR_factor_ref 0.1491
_reflns_number_gt 3287
_reflns_number_total 3901
_reflns_threshold_expression >2sigma(I)
_cod_data_source_file ol070442gsi20070221_084123.cif
_cod_data_source_block 5jandm
_cod_depositor_comments
;
The following automatic conversions were performed:

'_symmetry_cell_setting' value 'Triclinic' changed to 'triclinic'
according to /home/saulius/struct/CIF-dictionaries/cif_core.dic
dictionary named 'cif_core.dic' version 2.4.1 from 2010-06-29.

Automatic conversion script
Id: cif_fix_values 1715 2011-07-08 13:25:40Z adriana 
;
_cod_database_code 1505376

loop_
_symmetry_equiv_pos_as_xyz
'x, y, z'
'-x, -y, -z'

loop_
_atom_site_label
_atom_site_type_symbol
_atom_site_fract_x
_atom_site_fract_y
_atom_site_fract_z
_atom_site_U_iso_or_equiv
_atom_site_adp_type
_atom_site_occupancy
_atom_site_symmetry_multiplicity
_atom_site_calc_flag
_atom_site_refinement_flags
C01 C 0.7778(5) 0.0683(4) 0.6844(2) 0.0133(6) Uani 1 1 d .
C02 C 0.7903(5) 0.1856(4) 0.7476(2) 0.0146(6) Uani 1 1 d .
C03 C 0.6032(5) 0.3034(4) 0.7568(2) 0.0143(6) Uani 1 1 d .
C04 C 0.5591(5) 0.2848(4) 0.8394(2) 0.0171(6) Uani 1 1 d .
C05 C 0.7017(5) 0.1558(4) 0.8995(2) 0.0176(7) Uani 1 1 d .
H05 H 0.6250 0.0768 0.9410 0.021 Uiso 1 1 calc R
C06 C 0.8132(5) 0.0591(4) 0.8365(2) 0.0144(6) Uani 1 1 d .
H06 H 0.9567 0.0286 0.8529 0.017 Uiso 1 1 calc R
C07 C 0.7150(6) -0.1025(4) 0.8230(2) 0.0190(7) Uani 1 1 d .
C08 C 0.8666(7) -0.2631(5) 0.8450(3) 0.0291(9) Uani 1 1 d .
H08A H 0.9921 -0.2389 0.8164 0.044 Uiso 1 1 calc R
H08B H 0.8131 -0.3552 0.8264 0.044 Uiso 1 1 calc R
H08C H 0.8901 -0.2965 0.9062 0.044 Uiso 1 1 calc R
C09 C 0.5150(6) -0.1375(5) 0.8677(2) 0.0275(8) Uani 1 1 d .
H09A H 0.4212 -0.0352 0.8532 0.041 Uiso 1 1 calc R
H09B H 0.5373 -0.1704 0.9289 0.041 Uiso 1 1 calc R
H09C H 0.4600 -0.2291 0.8493 0.041 Uiso 1 1 calc R
C10 C 0.8448(5) 0.2416(4) 0.9473(2) 0.0190(7) Uani 1 1 d .
H10A H 0.9331 0.1543 0.9852 0.028 Uiso 1 1 calc R
H10B H 0.7664 0.3099 0.9803 0.028 Uiso 1 1 calc R
H10C H 0.9244 0.3143 0.9063 0.028 Uiso 1 1 calc R
C11 C 0.4286(6) 0.5746(4) 0.6814(2) 0.0237(7) Uani 1 1 d .
H11A H 0.3818 0.6303 0.6240 0.036 Uiso 1 1 calc R
H11B H 0.5237 0.6416 0.6998 0.036 Uiso 1 1 calc R
H11C H 0.3154 0.5649 0.7196 0.036 Uiso 1 1 calc R
C12 C 0.9916(5) -0.1232(4) 0.6210(2) 0.0192(7) Uani 1 1 d .
H12A H 1.1318 -0.1599 0.6137 0.029 Uiso 1 1 calc R
H12B H 0.9281 -0.0759 0.5656 0.029 Uiso 1 1 calc R
H12C H 0.9245 -0.2200 0.6510 0.029 Uiso 1 1 calc R
C13 C 0.6618(5) 0.1517(4) 0.5984(2) 0.0147(6) Uani 1 1 d .
C14 C 0.4502(5) 0.1019(4) 0.5904(2) 0.0161(6) Uani 1 1 d .
H14A H 0.4564 -0.0223 0.5988 0.019 Uiso 1 1 calc R
H14B H 0.3663 0.1342 0.6353 0.019 Uiso 1 1 calc R
C15 C 0.2592(5) 0.3498(4) 0.5064(2) 0.0193(7) Uani 1 1 d .
H15A H 0.2010 0.3986 0.4501 0.029 Uiso 1 1 calc R
H15B H 0.3554 0.4225 0.5188 0.029 Uiso 1 1 calc R
H15C H 0.1538 0.3409 0.5485 0.029 Uiso 1 1 calc R
O01 O 0.6655(3) -0.0627(3) 0.73112(14) 0.0149(5) Uani 1 1 d .
O02 O 0.9770(3) 0.0068(3) 0.67023(15) 0.0159(5) Uani 1 1 d .
O03 O 0.5260(4) 0.4055(3) 0.68264(15) 0.0196(5) Uani 1 1 d .
O04 O 0.3594(4) 0.1822(3) 0.50921(15) 0.0174(5) Uani 1 1 d .
O05 O 0.7478(4) 0.2413(3) 0.54060(15) 0.0177(5) Uani 1 1 d .
Cl01 Cl 0.99736(12) 0.31816(11) 0.72180(5) 0.01887(19) Uani 1 1 d .
Cl02 Cl 0.36305(13) 0.39732(12) 0.88302(5) 0.0222(2) Uani 1 1 d .

loop_
_atom_site_aniso_label
_atom_site_aniso_U_11
_atom_site_aniso_U_22
_atom_site_aniso_U_33
_atom_site_aniso_U_23
_atom_site_aniso_U_13
_atom_site_aniso_U_12
C01 0.0112(14) 0.0134(15) 0.0167(15) -0.0058(12) -0.0017(11) -0.0018(11)
C02 0.0125(14) 0.0148(15) 0.0178(15) -0.0061(12) -0.0004(12) -0.0022(11)
C03 0.0174(15) 0.0131(15) 0.0138(14) -0.0055(12) 0.0020(12) -0.0033(11)
C04 0.0123(14) 0.0173(16) 0.0229(17) -0.0074(13) 0.0015(13) -0.0017(12)
C05 0.0209(16) 0.0181(16) 0.0149(15) -0.0053(12) 0.0027(13) -0.0039(13)
C06 0.0169(15) 0.0151(15) 0.0112(14) -0.0024(11) -0.0001(12) -0.0033(12)
C07 0.0335(19) 0.0108(15) 0.0107(14) 0.0017(11) -0.0058(13) -0.0017(13)
C08 0.045(2) 0.0173(18) 0.0239(18) -0.0039(14) -0.0154(17) 0.0030(16)
C09 0.044(2) 0.027(2) 0.0163(17) -0.0081(14) 0.0094(16) -0.0183(17)
C10 0.0249(17) 0.0184(17) 0.0136(15) -0.0041(12) -0.0046(13) -0.0009(13)
C11 0.031(2) 0.0136(17) 0.0250(18) -0.0036(14) 0.0016(15) 0.0013(14)
C12 0.0210(17) 0.0191(17) 0.0194(16) -0.0095(13) 0.0006(13) 0.0005(13)
C13 0.0197(16) 0.0130(15) 0.0130(14) -0.0061(12) 0.0016(12) -0.0017(12)
C14 0.0154(15) 0.0172(16) 0.0158(15) -0.0049(12) -0.0025(12) 0.0011(12)
C15 0.0229(17) 0.0167(16) 0.0169(16) -0.0025(13) -0.0008(13) 0.0010(13)
O01 0.0201(11) 0.0130(11) 0.0110(10) -0.0009(8) -0.0016(9) -0.0039(9)
O02 0.0147(11) 0.0154(11) 0.0200(12) -0.0104(9) -0.0012(9) 0.0018(9)
O03 0.0291(13) 0.0141(12) 0.0145(11) -0.0043(9) -0.0052(10) 0.0063(10)
O04 0.0201(12) 0.0170(12) 0.0143(11) -0.0042(9) -0.0065(9) 0.0030(9)
O05 0.0174(11) 0.0164(12) 0.0171(11) 0.0003(9) 0.0018(9) -0.0012(9)
Cl01 0.0186(4) 0.0201(4) 0.0202(4) -0.0074(3) 0.0025(3) -0.0070(3)
Cl02 0.0197(4) 0.0276(5) 0.0203(4) -0.0094(3) 0.0040(3) 0.0006(3)

loop_
_atom_type_symbol
_atom_type_description
_atom_type_scat_dispersion_real
_atom_type_scat_dispersion_imag
_atom_type_scat_source
C C 0.0033 0.0016 'International Tables Vol C Tables 4.2.6.8 and 6.1.1.4'
H H 0.0000 0.0000 'International Tables Vol C Tables 4.2.6.8 and 6.1.1.4'
O O 0.0106 0.0060 'International Tables Vol C Tables 4.2.6.8 and 6.1.1.4'
Cl Cl 0.1484 0.1585 'International Tables Vol C Tables 4.2.6.8 and 6.1.1.4'

loop_
_geom_angle_atom_site_label_1
_geom_angle_atom_site_label_2
_geom_angle_atom_site_label_3
_geom_angle
O02 C01 O01 112.5(3)
O02 C01 C02 106.5(2)
O01 C01 C02 102.5(2)
O02 C01 C13 111.6(3)
O01 C01 C13 107.5(2)
C02 C01 C13 116.0(3)
C03 C02 C06 103.2(3)
C03 C02 C01 117.3(3)
C06 C02 C01 104.1(3)
C03 C02 Cl01 107.2(2)
C06 C02 Cl01 113.5(2)
C01 C02 Cl01 111.4(2)
C04 C03 O03 135.0(3)
C04 C03 C02 109.9(3)
O03 C03 C02 115.1(3)
C03 C04 C05 114.3(3)
C03 C04 Cl02 127.3(3)
C05 C04 Cl02 118.4(2)
C04 C05 C10 112.3(3)
C04 C05 C06 101.2(3)
C10 C05 C06 113.2(3)
C02 C06 C05 105.3(3)
C02 C06 C07 103.5(2)
C05 C06 C07 115.7(3)
O01 C07 C09 104.8(3)
O01 C07 C08 108.9(3)
C09 C07 C08 110.5(3)
O01 C07 C06 104.9(2)
C09 C07 C06 116.4(3)
C08 C07 C06 110.7(3)
O05 C13 C14 123.8(3)
O05 C13 C01 119.2(3)
C14 C13 C01 116.7(3)
O04 C14 C13 112.2(3)
C01 O01 C07 111.1(2)
C01 O02 C12 113.7(2)
C03 O03 C11 119.8(3)
C14 O04 C15 112.8(2)

loop_
_geom_bond_atom_site_label_1
_geom_bond_atom_site_label_2
_geom_bond_distance
C01 O02 1.397(4)
C01 O01 1.412(4)
C01 C02 1.545(4)
C01 C13 1.551(4)
C02 C03 1.508(4)
C02 C06 1.535(4)
C02 Cl01 1.807(3)
C03 C04 1.326(5)
C03 O03 1.343(4)
C04 C05 1.494(5)
C04 Cl02 1.739(3)
C05 C10 1.537(5)
C05 C06 1.549(4)
C06 C07 1.570(5)
C07 O01 1.460(4)
C07 C09 1.519(5)
C07 C08 1.523(5)
C11 O03 1.437(4)
C12 O02 1.444(4)
C13 O05 1.205(4)
C13 C14 1.513(4)
C14 O04 1.415(4)
C15 O04 1.428(4)
